data_4025226
loop_
_publ_author_name
'Juan A. Faraldos'
'Benson Kariuki'
'Rudolf K. Allemann'

_publ_contact_author
;
B. Kariuki,
School of Chemistry,
Cardiff University,
Main Building
Park Place
Cardiff
CF10 3AT
;
_publ_contact_author_email kariukib@cardiff.ac.uk
_publ_section_title
;
 Intermediacy of Eudesmane Cation during Catalysis by Aristolochene
 Synthase
;
_journal_name_full 'Journal of Organic Chemistry'
_journal_page_first 1119
_journal_page_last 1125
_journal_paper_doi 10.1021/jo902397v
_journal_volume 75
_journal_year 2010
_chemical_absolute_configuration ad
_chemical_formula_moiety 'C14 H26 N, Cl'
_chemical_formula_sum 'C14 H26 Cl N'
_chemical_formula_weight 243.81
_chemical_name_systematic
;
 ?
;
_space_group_IT_number 19
_symmetry_cell_setting orthorhombic
_symmetry_space_group_name_Hall 'P 2ac 2ab'
_symmetry_space_group_name_H-M 'P 21 21 21'
_atom_sites_solution_hydrogens geom
_atom_sites_solution_primary direct
_atom_sites_solution_secondary difmap
_audit_creation_method SHELXL-97
_cell_angle_alpha 90.00
_cell_angle_beta 90.00
_cell_angle_gamma 90.00
_cell_formula_units_Z 4
_cell_length_a 6.75500(10)
_cell_length_b 8.4270(2)
_cell_length_c 25.7000(4)
_cell_measurement_reflns_used 2944
_cell_measurement_temperature 150(2)
_cell_measurement_theta_max 27.49
_cell_measurement_theta_min 3.17
_cell_volume 1462.96(5)
_computing_cell_refinement DENZO/SCALEPACK
_computing_data_collection 'cOLLECT,Nonius BV, 1997-2001'
_computing_data_reduction DENZO/SCALEPACK
_computing_structure_refinement SHELXL-97
_computing_structure_solution SHELXs-97
_diffrn_ambient_temperature 150(2)
_diffrn_measured_fraction_theta_full 0.989
_diffrn_measured_fraction_theta_max 0.989
_diffrn_measurement_device_type 'Nonius Kappa CCD'
_diffrn_measurement_method 'CCD scans'
_diffrn_radiation_monochromator graphite
_diffrn_radiation_source 'fine-focus sealed tube'
_diffrn_radiation_type MoK\a
_diffrn_radiation_wavelength 0.71073
_diffrn_reflns_av_R_equivalents 0.0400
_diffrn_reflns_av_sigmaI/netI 0.0449
_diffrn_reflns_limit_h_max 8
_diffrn_reflns_limit_h_min -8
_diffrn_reflns_limit_k_max 10
_diffrn_reflns_limit_k_min -10
_diffrn_reflns_limit_l_max 33
_diffrn_reflns_limit_l_min -33
_diffrn_reflns_number 3304
_diffrn_reflns_theta_full 27.49
_diffrn_reflns_theta_max 27.49
_diffrn_reflns_theta_min 3.17
_exptl_absorpt_coefficient_mu 0.239
_exptl_absorpt_correction_T_max 0.9650
_exptl_absorpt_correction_T_min 0.9537
_exptl_absorpt_correction_type empirical
_exptl_absorpt_process_details Denzo/Scalepack
_exptl_crystal_colour colourless
_exptl_crystal_density_diffrn 1.107
_exptl_crystal_density_method 'not measured'
_exptl_crystal_description block
_exptl_crystal_F_000 536
_exptl_crystal_size_max 0.20
_exptl_crystal_size_mid 0.15
_exptl_crystal_size_min 0.15
_refine_diff_density_max 0.218
_refine_diff_density_min -0.332
_refine_diff_density_rms 0.044
_refine_ls_abs_structure_details 'Flack H D (1983), Acta Cryst. A39, 876-881'
_refine_ls_abs_structure_Flack 0.09(9)
_refine_ls_extinction_method none
_refine_ls_goodness_of_fit_ref 1.056
_refine_ls_hydrogen_treatment constr
_refine_ls_matrix_type full
_refine_ls_number_parameters 148
_refine_ls_number_reflns 3304
_refine_ls_number_restraints 0
_refine_ls_restrained_S_all 1.056
_refine_ls_R_factor_all 0.0496
_refine_ls_R_factor_gt 0.0416
_refine_ls_shift/su_max 0.000
_refine_ls_shift/su_mean 0.000
_refine_ls_structure_factor_coef Fsqd
_refine_ls_weighting_details 'calc w=1/[\s^2^(Fo^2^)+(0.0432P)^2^+0.3923P] where P=(Fo^2^+2Fc^2^)/3'
_refine_ls_weighting_scheme calc
_refine_ls_wR_factor_gt 0.0971
_refine_ls_wR_factor_ref 0.1029
_reflns_number_gt 2944
_reflns_number_total 3304
_reflns_threshold_expression >2sigma(I)
_cod_data_source_file jo902397v_si_001.cif
_cod_data_source_block rka0901
_cod_depositor_comments
;
The following automatic conversions were performed:

'_symmetry_cell_setting' value 'Orthorhombic' changed to
'orthorhombic' according to the built-in table from CIF Core
dictionary named 'cif_core.dic' version 2.4.1 from 2010-06-29.

Automatic conversion script
Id: cif_fix_values 1646 2011-03-28 12:23:43Z adriana 
;
_cod_database_code 4025226

loop_
_symmetry_equiv_pos_as_xyz
'x, y, z'
'-x+1/2, -y, z+1/2'
'x+1/2, -y+1/2, -z'
'-x, y+1/2, -z+1/2'

loop_
_atom_site_label
_atom_site_type_symbol
_atom_site_fract_x
_atom_site_fract_y
_atom_site_fract_z
_atom_site_U_iso_or_equiv
_atom_site_adp_type
_atom_site_occupancy
_atom_site_symmetry_multiplicity
_atom_site_calc_flag
_atom_site_refinement_flags
_atom_site_disorder_assembly
_atom_site_disorder_group
C1 C 0.7621(3) 0.0751(2) 0.20338(7) 0.0292(4) Uani 1 1 d . . .
H1A H 0.6984 0.0298 0.2347 0.035 Uiso 1 1 calc R . .
H1B H 0.9068 0.0768 0.2095 0.035 Uiso 1 1 calc R . .
C2 C 0.7179(4) -0.0304(2) 0.15713(7) 0.0377(5) Uani 1 1 d . . .
H2A H 0.5732 -0.0470 0.1544 0.045 Uiso 1 1 calc R . .
H2B H 0.7812 -0.1352 0.1623 0.045 Uiso 1 1 calc R . .
C3 C 0.7946(4) 0.0439(2) 0.10679(8) 0.0434(6) Uani 1 1 d . . .
H3A H 0.7570 -0.0239 0.0769 0.052 Uiso 1 1 calc R . .
H3B H 0.9409 0.0497 0.1080 0.052 Uiso 1 1 calc R . .
C4 C 0.7095(3) 0.2117(2) 0.09885(7) 0.0333(4) Uani 1 1 d . . .
C5 C 0.7695(3) 0.31454(19) 0.14610(6) 0.0240(3) Uani 1 1 d . . .
H5 H 0.9173 0.3131 0.1484 0.029 Uiso 1 1 calc R . .
C6 C 0.8065(4) 0.2882(2) 0.05100(7) 0.0429(5) Uani 1 1 d . . .
H6A H 0.9521 0.2848 0.0552 0.051 Uiso 1 1 calc R . .
H6B H 0.7723 0.2252 0.0198 0.051 Uiso 1 1 calc R . .
C7 C 0.7424(4) 0.4597(2) 0.04246(7) 0.0427(5) Uani 1 1 d . . .
H7A H 0.5982 0.4630 0.0357 0.051 Uiso 1 1 calc R . .
H7B H 0.8110 0.5029 0.0115 0.051 Uiso 1 1 calc R . .
C8 C 0.7904(3) 0.5634(2) 0.09006(7) 0.0339(5) Uani 1 1 d . . .
H8 H 0.7165 0.6651 0.0849 0.041 Uiso 1 1 calc R . .
C9 C 0.7052(3) 0.4879(2) 0.13974(7) 0.0289(4) Uani 1 1 d . . .
H9A H 0.7500 0.5495 0.1704 0.035 Uiso 1 1 calc R . .
H9B H 0.5589 0.4931 0.1385 0.035 Uiso 1 1 calc R . .
C10 C 0.7416(3) 0.3358(2) 0.24317(6) 0.0283(4) Uani 1 1 d . . .
H10A H 0.6909 0.2812 0.2741 0.043 Uiso 1 1 calc R . .
H10B H 0.6821 0.4416 0.2408 0.043 Uiso 1 1 calc R . .
H10C H 0.8858 0.3458 0.2457 0.043 Uiso 1 1 calc R . .
C11 C 0.4844(4) 0.2019(3) 0.09101(8) 0.0461(5) Uani 1 1 d . . .
H11A H 0.4313 0.3085 0.0850 0.069 Uiso 1 1 calc R . .
H11B H 0.4230 0.1561 0.1221 0.069 Uiso 1 1 calc R . .
H11C H 0.4554 0.1346 0.0608 0.069 Uiso 1 1 calc R . .
C12 C 1.0075(3) 0.6084(2) 0.09386(8) 0.0374(5) Uani 1 1 d . . .
C13 C 1.0972(5) 0.6775(4) 0.04527(10) 0.0693(8) Uani 1 1 d . . .
H13A H 1.2192 0.7344 0.0542 0.104 Uiso 1 1 calc R . .
H13B H 1.0032 0.7512 0.0292 0.104 Uiso 1 1 calc R . .
H13C H 1.1279 0.5918 0.0208 0.104 Uiso 1 1 calc R . .
C14 C 1.1141(4) 0.6018(3) 0.13725(10) 0.0498(6) Uani 1 1 d . . .
H14A H 1.2462 0.6405 0.1375 0.060 Uiso 1 1 calc R . .
H14B H 1.0582 0.5583 0.1680 0.060 Uiso 1 1 calc R . .
N1 N 0.6899(2) 0.24256(18) 0.19576(5) 0.0236(3) Uani 1 1 d . . .
H1 H 0.5526 0.2395 0.1932 0.028 Uiso 1 1 calc R . .
Cl1 Cl 1.25346(6) 0.23633(5) 0.218859(18) 0.03526(13) Uani 1 1 d . . .

loop_
_atom_site_aniso_label
_atom_site_aniso_U_11
_atom_site_aniso_U_22
_atom_site_aniso_U_33
_atom_site_aniso_U_23
_atom_site_aniso_U_13
_atom_site_aniso_U_12
C1 0.0297(9) 0.0262(8) 0.0317(8) 0.0036(6) 0.0002(8) -0.0008(9)
C2 0.0520(14) 0.0250(9) 0.0361(10) -0.0011(7) 0.0004(9) -0.0050(9)
C3 0.0694(17) 0.0270(9) 0.0337(10) -0.0058(8) 0.0081(10) 0.0008(10)
C4 0.0466(12) 0.0277(9) 0.0256(8) -0.0044(7) 0.0007(7) -0.0017(8)
C5 0.0255(8) 0.0239(8) 0.0227(7) -0.0013(6) 0.0012(7) 0.0001(8)
C6 0.0722(15) 0.0317(10) 0.0248(8) -0.0037(8) 0.0077(9) 0.0013(10)
C7 0.0670(14) 0.0367(10) 0.0245(8) 0.0032(7) -0.0018(11) 0.0017(14)
C8 0.0444(13) 0.0254(9) 0.0320(9) 0.0023(7) -0.0011(8) 0.0062(8)
C9 0.0321(11) 0.0264(9) 0.0282(8) -0.0036(7) -0.0009(7) 0.0051(7)
C10 0.0281(9) 0.0331(9) 0.0239(8) -0.0047(6) 0.0005(8) -0.0024(10)
C11 0.0572(14) 0.0476(13) 0.0335(10) -0.0035(9) -0.0151(10) -0.0128(11)
C12 0.0445(12) 0.0262(9) 0.0414(11) 0.0016(8) 0.0102(10) 0.0029(9)
C13 0.0727(19) 0.076(2) 0.0587(15) 0.0061(15) 0.0263(14) -0.0135(16)
C14 0.0415(13) 0.0484(14) 0.0595(14) 0.0084(12) 0.0010(11) -0.0063(11)
N1 0.0195(6) 0.0269(8) 0.0243(6) -0.0020(6) -0.0004(5) -0.0006(6)
Cl1 0.0202(2) 0.0310(2) 0.0545(3) 0.00000(18) 0.00246(19) 0.0001(2)

loop_
_atom_type_symbol
_atom_type_description
_atom_type_scat_dispersion_real
_atom_type_scat_dispersion_imag
_atom_type_scat_source
C C 0.0033 0.0016 'International Tables Vol C Tables 4.2.6.8 and 6.1.1.4'
H H 0.0000 0.0000 'International Tables Vol C Tables 4.2.6.8 and 6.1.1.4'
N N 0.0061 0.0033 'International Tables Vol C Tables 4.2.6.8 and 6.1.1.4'
Cl Cl 0.1484 0.1585 'International Tables Vol C Tables 4.2.6.8 and 6.1.1.4'

loop_
_geom_angle_atom_site_label_1
_geom_angle_atom_site_label_2
_geom_angle_atom_site_label_3
_geom_angle
_geom_angle_site_symmetry_1
_geom_angle_site_symmetry_3
_geom_angle_publ_flag
N1 C1 C2 112.61(14) . . ?
N1 C1 H1A 109.1 . . ?
C2 C1 H1A 109.1 . . ?
N1 C1 H1B 109.1 . . ?
C2 C1 H1B 109.1 . . ?
H1A C1 H1B 107.8 . . ?
C1 C2 C3 110.92(16) . . ?
C1 C2 H2A 109.5 . . ?
C3 C2 H2A 109.5 . . ?
C1 C2 H2B 109.5 . . ?
C3 C2 H2B 109.5 . . ?
H2A C2 H2B 108.0 . . ?
C2 C3 C4 111.22(17) . . ?
C2 C3 H3A 109.4 . . ?
C4 C3 H3A 109.4 . . ?
C2 C3 H3B 109.4 . . ?
C4 C3 H3B 109.4 . . ?
H3A C3 H3B 108.0 . . ?
C6 C4 C11 109.89(17) . . ?
C6 C4 C3 109.38(16) . . ?
C11 C4 C3 109.71(18) . . ?
C6 C4 C5 106.38(15) . . ?
C11 C4 C5 113.15(16) . . ?
C3 C4 C5 108.22(15) . . ?
N1 C5 C9 111.82(13) . . ?
N1 C5 C4 110.18(14) . . ?
C9 C5 C4 112.09(14) . . ?
N1 C5 H5 107.5 . . ?
C9 C5 H5 107.5 . . ?
C4 C5 H5 107.5 . . ?
C7 C6 C4 113.07(17) . . ?
C7 C6 H6A 109.0 . . ?
C4 C6 H6A 109.0 . . ?
C7 C6 H6B 109.0 . . ?
C4 C6 H6B 109.0 . . ?
H6A C6 H6B 107.8 . . ?
C6 C7 C8 111.36(16) . . ?
C6 C7 H7A 109.4 . . ?
C8 C7 H7A 109.4 . . ?
C6 C7 H7B 109.4 . . ?
C8 C7 H7B 109.4 . . ?
H7A C7 H7B 108.0 . . ?
C12 C8 C7 113.39(18) . . ?
C12 C8 C9 114.30(16) . . ?
C7 C8 C9 110.25(16) . . ?
C12 C8 H8 106.1 . . ?
C7 C8 H8 106.1 . . ?
C9 C8 H8 106.1 . . ?
C5 C9 C8 112.14(14) . . ?
C5 C9 H9A 109.2 . . ?
C8 C9 H9A 109.2 . . ?
C5 C9 H9B 109.2 . . ?
C8 C9 H9B 109.2 . . ?
H9A C9 H9B 107.9 . . ?
N1 C10 H10A 109.5 . . ?
N1 C10 H10B 109.5 . . ?
H10A C10 H10B 109.5 . . ?
N1 C10 H10C 109.5 . . ?
H10A C10 H10C 109.5 . . ?
H10B C10 H10C 109.5 . . ?
C4 C11 H11A 109.5 . . ?
C4 C11 H11B 109.5 . . ?
H11A C11 H11B 109.5 . . ?
C4 C11 H11C 109.5 . . ?
H11A C11 H11C 109.5 . . ?
H11B C11 H11C 109.5 . . ?
C14 C12 C13 119.6(2) . . ?
C14 C12 C8 124.53(19) . . ?
C13 C12 C8 115.6(2) . . ?
C12 C13 H13A 109.5 . . ?
C12 C13 H13B 109.5 . . ?
H13A C13 H13B 109.5 . . ?
C12 C13 H13C 109.5 . . ?
H13A C13 H13C 109.5 . . ?
H13B C13 H13C 109.5 . . ?
C12 C14 H14A 120.0 . . ?
C12 C14 H14B 120.0 . . ?
H14A C14 H14B 120.0 . . ?
C10 N1 C1 108.16(13) . . ?
C10 N1 C5 113.27(13) . . ?
C1 N1 C5 111.75(13) . . ?
C10 N1 H1 107.8 . . ?
C1 N1 H1 107.8 . . ?
C5 N1 H1 107.8 . . ?

loop_
_geom_bond_atom_site_label_1
_geom_bond_atom_site_label_2
_geom_bond_distance
_geom_bond_site_symmetry_2
_geom_bond_publ_flag
C1 N1 1.506(2) . ?
C1 C2 1.514(2) . ?
C1 H1A 0.9900 . ?
C1 H1B 0.9900 . ?
C2 C3 1.528(3) . ?
C2 H2A 0.9900 . ?
C2 H2B 0.9900 . ?
C3 C4 1.540(3) . ?
C3 H3A 0.9900 . ?
C3 H3B 0.9900 . ?
C4 C6 1.535(3) . ?
C4 C11 1.536(3) . ?
C4 C5 1.546(2) . ?
C5 N1 1.512(2) . ?
C5 C9 1.533(2) . ?
C5 H5 1.0000 . ?
C6 C7 1.525(3) . ?
C6 H6A 0.9900 . ?
C6 H6B 0.9900 . ?
C7 C8 1.538(3) . ?
C7 H7A 0.9900 . ?
C7 H7B 0.9900 . ?
C8 C12 1.518(3) . ?
C8 C9 1.538(3) . ?
C8 H8 1.0000 . ?
C9 H9A 0.9900 . ?
C9 H9B 0.9900 . ?
C10 N1 1.491(2) . ?
C10 H10A 0.9800 . ?
C10 H10B 0.9800 . ?
C10 H10C 0.9800 . ?
C11 H11A 0.9800 . ?
C11 H11B 0.9800 . ?
C11 H11C 0.9800 . ?
C12 C14 1.329(3) . ?
C12 C13 1.505(3) . ?
C13 H13A 0.9800 . ?
C13 H13B 0.9800 . ?
C13 H13C 0.9800 . ?
C14 H14A 0.9500 . ?
C14 H14B 0.9500 . ?
N1 H1 0.9300 . ?
